data_2310841
loop_
_publ_author_name
'Eversheim, P.'
'Kleber, W.'

_publ_section_title
;
 Morphologie und Struktur des Reddingits, P2 O5 (Fe O)3 (H2 O)3
;
_journal_name_full 'Acta Crystallographica (1,1948-23,1967)'
_journal_page_first 215
_journal_page_last 216
_journal_volume 6
_journal_year 1953
_chemical_formula_sum 'Fe H6 Mn2 O11 P2'
_chemical_name_systematic 'Mn2 Fe (P O4)2 (H2 O)3'
_space_group_IT_number 57
_symmetry_space_group_name_Hall '-P 2bc 2c'
_symmetry_space_group_name_H-M 'P c m b'
_cell_angle_alpha 90
_cell_angle_beta 90
_cell_angle_gamma 90
_cell_formula_units_Z 4
_cell_length_a 8.75
_cell_length_b 10.173
_cell_length_c 9.59
_cell_volume 853.642
_citation_journal_id_ASTM ACCRA9
_cod_data_source_file Eversheim_ACCRA9_1953_192.cif
_cod_data_source_block H6Fe1Mn2O11P2
_cod_original_cell_volume 853.6419
_cod_original_sg_symbol_Hall '-P 2c 2b (-x,z,y)'
_cod_original_formula_sum 'H6 Fe1 Mn2 O11 P2'
_cod_database_code 2310841

loop_
_symmetry_equiv_pos_as_xyz
x,y,z
-x,y+1/2,-z
x,-y,-z+1/2
-x,-y+1/2,z+1/2
-x,-y,-z
x,-y-1/2,z
-x,y,z-1/2
x,y-1/2,-z-1/2

loop_
_atom_site_label
_atom_site_type_symbol
_atom_site_fract_x
_atom_site_fract_y
_atom_site_fract_z
_atom_site_occupancy
_atom_site_U_iso_or_equiv
P2 P+5 0.68 0.25 0.16 1 0.0
Mn3 Mn+2 0.525 0 0.25 0.667 0.0
Fe1 Fe+2 0.22 0.25 0.5 0.333 0.0
O8 O-2 0.5 0.25 0.5 1 0.0
O5 O-2 0.2 0.125 0.115 1 0.0
Mn2 Mn+2 0.025 0 0.25 0.667 0.0
Mn1 Mn+2 0.22 0.25 0.5 0.667 0.0
O1 O-2 0.057 0.25 0.32 1 0.0
P1 P+5 0.18 0.25 0.16 1 0.0
O7 O-2 0.17 0.1 0.45 1 0.0
O6 O-2 0.7 0.125 0.115 1 0.0
O4 O-2 0.84 0.25 0.275 1 0.0
O2 O-2 0.557 0.25 0.32 1 0.0
O3 O-2 0.34 0.25 0.275 1 0.0
Fe2 Fe+2 0.025 0 0.25 0.333 0.0
Fe3 Fe+2 0.525 0 0.25 0.333 0.0
